data_4081002
loop_
_publ_author_name
'Kumaran, Elumalai'
'How, Kai Tong Sonia'
'Ganguly, Rakesh'
'Li, Yongxin'
'Leong, Weng Kee'

_publ_section_title
;
 Synthesis and Reactivity of Cationic Iridium Aminocarbenes Derived from
 Terminal Alkynes and 2-Aminopyridines
;
_journal_issue 15
_journal_name_full Organometallics
_journal_page_first 4149
_journal_paper_doi 10.1021/om400326c
_journal_volume 32
_journal_year 2013
_chemical_formula_moiety 'C23 H23 Br Cl Ir N2 O'
_chemical_formula_sum 'C23 H23 Br Cl Ir N2 O'
_chemical_formula_weight 650.99
_chemical_name_systematic
; 
 ? 
;
_space_group_IT_number 14
_symmetry_cell_setting monoclinic
_symmetry_space_group_name_Hall '-P 2yn'
_symmetry_space_group_name_H-M 'P 1 21/n 1'
_atom_sites_solution_hydrogens geom
_atom_sites_solution_primary direct
_atom_sites_solution_secondary difmap
_audit_creation_method SHELXL-97
_cell_angle_alpha 90.00
_cell_angle_beta 117.4120(10)
_cell_angle_gamma 90.00
_cell_formula_units_Z 4
_cell_length_a 15.1691(4)
_cell_length_b 9.8575(2)
_cell_length_c 16.1962(4)
_cell_measurement_reflns_used 9962
_cell_measurement_temperature 103(2)
_cell_measurement_theta_max 31.79
_cell_measurement_theta_min 2.56
_cell_volume 2149.89(9)
_computing_cell_refinement 'Bruker SAINT'
_computing_data_collection 'Bruker APEX2'
_computing_data_reduction 'Bruker SAINT'
_computing_molecular_graphics 'Bruker SHELXTL'
_computing_publication_material 'Bruker SHELXTL'
_computing_structure_refinement 'SHELXL-97 (Sheldrick, 1997)'
_computing_structure_solution 'SHELXS-97 (Sheldrick, 1990)'
_diffrn_ambient_temperature 103(2)
_diffrn_measured_fraction_theta_full 0.999
_diffrn_measured_fraction_theta_max 0.999
_diffrn_measurement_device_type 'Bruker APEX-II CCD'
_diffrn_measurement_method '\f and \w scans'
_diffrn_radiation_monochromator graphite
_diffrn_radiation_source 'fine-focus sealed tube'
_diffrn_radiation_type MoK\a
_diffrn_radiation_wavelength 0.71073
_diffrn_reflns_av_R_equivalents 0.0457
_diffrn_reflns_av_sigmaI/netI 0.0573
_diffrn_reflns_limit_h_max 16
_diffrn_reflns_limit_h_min -18
_diffrn_reflns_limit_k_max 12
_diffrn_reflns_limit_k_min 0
_diffrn_reflns_limit_l_max 20
_diffrn_reflns_limit_l_min 0
_diffrn_reflns_number 31091
_diffrn_reflns_theta_full 26.37
_diffrn_reflns_theta_max 26.37
_diffrn_reflns_theta_min 2.50
_diffrn_standards_number 0
_exptl_absorpt_coefficient_mu 8.210
_exptl_absorpt_correction_T_max 0.6386
_exptl_absorpt_correction_T_min 0.4391
_exptl_absorpt_correction_type multi-scan
_exptl_absorpt_process_details sadabs
_exptl_crystal_colour red
_exptl_crystal_density_diffrn 2.011
_exptl_crystal_density_method 'not measured'
_exptl_crystal_description block
_exptl_crystal_F_000 1248
_exptl_crystal_size_max 0.12
_exptl_crystal_size_mid 0.08
_exptl_crystal_size_min 0.06
_refine_diff_density_max 2.485
_refine_diff_density_min -1.568
_refine_diff_density_rms 0.211
_refine_ls_extinction_method none
_refine_ls_goodness_of_fit_ref 1.131
_refine_ls_hydrogen_treatment constr
_refine_ls_matrix_type full
_refine_ls_number_parameters 268
_refine_ls_number_reflns 4389
_refine_ls_number_restraints 0
_refine_ls_restrained_S_all 1.131
_refine_ls_R_factor_all 0.0387
_refine_ls_R_factor_gt 0.0287
_refine_ls_shift/su_max 0.002
_refine_ls_shift/su_mean 0.000
_refine_ls_structure_factor_coef Fsqd
_refine_ls_weighting_details 'calc w=1/[\s^2^(Fo^2^)+(0.0472P)^2^+6.8827P] where P=(Fo^2^+2Fc^2^)/3'
_refine_ls_weighting_scheme calc
_refine_ls_wR_factor_gt 0.0769
_refine_ls_wR_factor_ref 0.0847
_reflns_number_gt 3760
_reflns_number_total 4389
_reflns_threshold_expression >2sigma(I)
_cod_data_source_file om400326c_si_001.cif
_cod_data_source_block lwk60s
_cod_depositor_comments
;
The following automatic conversions were performed:

'_symmetry_cell_setting' value 'Monoclinic' changed to 'monoclinic'
according to /home/saulius/struct/CIF-dictionaries/cif_core.dic
dictionary named 'cif_core.dic' version 2.4.2 from 2011-04-26.

Automatic conversion script
Id: cif_fix_values 1891 2012-01-12 08:04:46Z andrius 
;
_cod_original_cell_volume 2149.88(9)
_cod_original_sg_symbol_H-M P2(1)/n
_cod_database_code 4081002

loop_
_symmetry_equiv_pos_as_xyz
'x, y, z'
'-x+1/2, y+1/2, -z+1/2'
'-x, -y, -z'
'x-1/2, -y-1/2, z-1/2'

loop_
_atom_site_label
_atom_site_type_symbol
_atom_site_fract_x
_atom_site_fract_y
_atom_site_fract_z
_atom_site_U_iso_or_equiv
_atom_site_adp_type
_atom_site_occupancy
_atom_site_symmetry_multiplicity
_atom_site_calc_flag
_atom_site_refinement_flags
Ir1 Ir 0.910860(14) 0.12178(2) 0.657360(13) 0.01615(8) Uani 1 1 d .
Br1 Br 0.83674(5) 0.46006(6) 0.56177(5) 0.03525(16) Uani 1 1 d .
Cl1 Cl 0.94305(10) 0.24656(15) 0.79562(9) 0.0270(3) Uani 1 1 d .
N1 N 0.9966(3) 0.2802(5) 0.6430(3) 0.0213(9) Uani 1 1 d .
N2 N 1.1243(3) 0.1213(5) 0.7210(3) 0.0242(10) Uani 1 1 d .
O1 O 1.0853(3) -0.1724(4) 0.6878(3) 0.0288(9) Uani 1 1 d .
C1 C 0.9708(5) 0.4092(6) 0.6130(4) 0.0268(12) Uani 1 1 d .
C2 C 1.0379(5) 0.5089(6) 0.6182(4) 0.0309(13) Uani 1 1 d .
H2 H 1.0158 0.5973 0.5943 0.037 Uiso 1 1 calc R
C3 C 1.1381(5) 0.4760(7) 0.6591(4) 0.0319(14) Uani 1 1 d .
H3 H 1.1861 0.5420 0.6643 0.038 Uiso 1 1 calc R
C4 C 1.1668(4) 0.3464(6) 0.6920(4) 0.0287(13) Uani 1 1 d .
H4 H 1.2350 0.3219 0.7195 0.034 Uiso 1 1 calc R
C5 C 1.0960(4) 0.2509(6) 0.6849(4) 0.0236(12) Uani 1 1 d .
C6 C 1.0509(4) 0.0497(6) 0.7151(4) 0.0218(11) Uani 1 1 d .
C7 C 1.0755(4) -0.0967(6) 0.7425(4) 0.0246(12) Uani 1 1 d .
C8 C 1.0859(4) -0.1469(6) 0.8333(4) 0.0256(12) Uani 1 1 d .
C9 C 1.0827(4) -0.0579(6) 0.8990(4) 0.0255(12) Uani 1 1 d .
H9 H 1.0749 0.0369 0.8869 0.031 Uiso 1 1 calc R
C10 C 1.0909(5) -0.1093(7) 0.9817(4) 0.0313(14) Uani 1 1 d .
H10 H 1.0898 -0.0490 1.0270 0.038 Uiso 1 1 calc R
C11 C 1.1007(4) -0.2459(7) 0.9993(4) 0.0346(15) Uani 1 1 d .
H11 H 1.1060 -0.2799 1.0563 0.042 Uiso 1 1 calc R
C12 C 1.1028(5) -0.3354(7) 0.9330(5) 0.0381(15) Uani 1 1 d .
H12 H 1.1078 -0.4304 0.9442 0.046 Uiso 1 1 calc R
C13 C 1.0978(4) -0.2857(7) 0.8518(4) 0.0333(14) Uani 1 1 d .
H13 H 1.1024 -0.3459 0.8081 0.040 Uiso 1 1 calc R
C14 C 0.7747(4) 0.0300(5) 0.6491(4) 0.0196(11) Uani 1 1 d .
C15 C 0.7499(5) 0.0238(7) 0.7281(4) 0.0321(13) Uani 1 1 d .
H15A H 0.6891 -0.0294 0.7096 0.048 Uiso 1 1 calc R
H15B H 0.7396 0.1159 0.7448 0.048 Uiso 1 1 calc R
H15C H 0.8046 -0.0192 0.7818 0.048 Uiso 1 1 calc R
C16 C 0.7416(4) 0.1333(5) 0.5779(4) 0.0198(11) Uani 1 1 d .
C17 C 0.6680(5) 0.2416(6) 0.5677(5) 0.0328(14) Uani 1 1 d .
H17A H 0.6501 0.2922 0.5100 0.049 Uiso 1 1 calc R
H17B H 0.6973 0.3036 0.6208 0.049 Uiso 1 1 calc R
H17C H 0.6083 0.1997 0.5655 0.049 Uiso 1 1 calc R
C18 C 0.7798(4) 0.0995(6) 0.5155(4) 0.0234(12) Uani 1 1 d .
C19 C 0.7584(5) 0.1674(7) 0.4259(4) 0.0339(14) Uani 1 1 d .
H19A H 0.7139 0.1102 0.3739 0.051 Uiso 1 1 calc R
H19B H 0.8207 0.1813 0.4225 0.051 Uiso 1 1 calc R
H19C H 0.7267 0.2553 0.4225 0.051 Uiso 1 1 calc R
C20 C 0.8375(4) -0.0245(6) 0.5470(4) 0.0244(12) Uani 1 1 d .
C21 C 0.8772(5) -0.1043(6) 0.4927(5) 0.0332(14) Uani 1 1 d .
H21A H 0.9389 -0.1496 0.5357 0.050 Uiso 1 1 calc R
H21B H 0.8905 -0.0431 0.4521 0.050 Uiso 1 1 calc R
H21C H 0.8282 -0.1725 0.4548 0.050 Uiso 1 1 calc R
C22 C 0.8307(4) -0.0682(5) 0.6283(4) 0.0202(11) Uani 1 1 d .
C23 C 0.8592(5) -0.2061(6) 0.6741(4) 0.0305(13) Uani 1 1 d .
H23A H 0.8811 -0.1968 0.7410 0.046 Uiso 1 1 calc R
H23B H 0.9133 -0.2441 0.6642 0.046 Uiso 1 1 calc R
H23C H 0.8016 -0.2668 0.6469 0.046 Uiso 1 1 calc R

loop_
_atom_site_aniso_label
_atom_site_aniso_U_11
_atom_site_aniso_U_22
_atom_site_aniso_U_33
_atom_site_aniso_U_23
_atom_site_aniso_U_13
_atom_site_aniso_U_12
Ir1 0.01401(12) 0.01920(12) 0.01851(12) -0.00109(7) 0.01030(8) -0.00065(8)
Br1 0.0298(3) 0.0234(3) 0.0546(4) 0.0042(3) 0.0212(3) 0.0021(2)
Cl1 0.0265(7) 0.0346(8) 0.0239(7) -0.0084(5) 0.0150(5) -0.0012(6)
N1 0.020(2) 0.025(2) 0.023(2) -0.0078(18) 0.0135(18) -0.0053(19)
N2 0.017(2) 0.035(3) 0.024(2) -0.0020(19) 0.0116(19) -0.002(2)
O1 0.025(2) 0.033(2) 0.032(2) -0.0019(18) 0.0168(18) 0.0045(18)
C1 0.028(3) 0.022(3) 0.031(3) -0.003(2) 0.015(2) -0.003(2)
C2 0.036(3) 0.027(3) 0.033(3) -0.004(2) 0.019(3) -0.010(3)
C3 0.035(3) 0.036(3) 0.030(3) -0.009(3) 0.019(3) -0.019(3)
C4 0.023(3) 0.038(3) 0.028(3) -0.007(2) 0.014(2) -0.010(3)
C5 0.022(3) 0.030(3) 0.023(3) -0.004(2) 0.013(2) -0.003(2)
C6 0.029(3) 0.024(3) 0.019(3) -0.005(2) 0.017(2) -0.002(2)
C7 0.012(3) 0.035(3) 0.028(3) -0.001(2) 0.011(2) 0.001(2)
C8 0.017(3) 0.034(3) 0.028(3) 0.004(2) 0.013(2) 0.003(2)
C9 0.019(3) 0.031(3) 0.027(3) 0.000(2) 0.010(2) -0.003(2)
C10 0.023(3) 0.043(4) 0.027(3) -0.004(2) 0.011(2) -0.001(3)
C11 0.020(3) 0.056(4) 0.028(3) 0.014(3) 0.012(2) 0.009(3)
C12 0.032(4) 0.041(4) 0.045(4) 0.019(3) 0.021(3) 0.016(3)
C13 0.034(3) 0.037(4) 0.033(3) 0.008(3) 0.019(3) 0.015(3)
C14 0.014(2) 0.024(3) 0.023(3) -0.001(2) 0.010(2) -0.004(2)
C15 0.033(3) 0.043(4) 0.033(3) 0.001(3) 0.026(3) -0.002(3)
C16 0.016(3) 0.021(3) 0.021(3) -0.002(2) 0.007(2) -0.003(2)
C17 0.024(3) 0.034(3) 0.039(4) 0.002(3) 0.013(3) 0.006(3)
C18 0.019(3) 0.027(3) 0.022(3) -0.002(2) 0.008(2) -0.007(2)
C19 0.040(4) 0.038(3) 0.022(3) 0.003(2) 0.012(3) -0.003(3)
C20 0.016(3) 0.030(3) 0.032(3) -0.005(2) 0.015(2) -0.004(2)
C21 0.039(4) 0.035(3) 0.034(3) -0.008(3) 0.023(3) 0.000(3)
C22 0.017(3) 0.018(3) 0.022(3) 0.000(2) 0.006(2) -0.001(2)
C23 0.028(3) 0.024(3) 0.040(3) 0.006(2) 0.016(3) -0.004(2)

loop_
_atom_type_symbol
_atom_type_description
_atom_type_scat_dispersion_real
_atom_type_scat_dispersion_imag
_atom_type_scat_source
C C 0.0033 0.0016 'International Tables Vol C Tables 4.2.6.8 and 6.1.1.4'
H H 0.0000 0.0000 'International Tables Vol C Tables 4.2.6.8 and 6.1.1.4'
N N 0.0061 0.0033 'International Tables Vol C Tables 4.2.6.8 and 6.1.1.4'
Cl Cl 0.1484 0.1585 'International Tables Vol C Tables 4.2.6.8 and 6.1.1.4'
Br Br -0.2901 2.4595 'International Tables Vol C Tables 4.2.6.8 and 6.1.1.4'
Ir Ir -1.4442 7.9887 'International Tables Vol C Tables 4.2.6.8 and 6.1.1.4'
O O 0.0106 0.0060 'International Tables Vol C Tables 4.2.6.8 and 6.1.1.4'

loop_
_geom_angle_atom_site_label_1
_geom_angle_atom_site_label_2
_geom_angle_atom_site_label_3
_geom_angle
C6 Ir1 N1 75.0(2)
C6 Ir1 C22 99.4(2)
N1 Ir1 C22 158.23(19)
C6 Ir1 C20 100.4(2)
N1 Ir1 C20 120.69(19)
C22 Ir1 C20 38.7(2)
C6 Ir1 C14 130.0(2)
N1 Ir1 C14 154.82(19)
C22 Ir1 C14 38.2(2)
C20 Ir1 C14 64.18(19)
C6 Ir1 C18 133.3(2)
N1 Ir1 C18 105.01(19)
C22 Ir1 C18 63.25(19)
C20 Ir1 C18 38.3(2)
C14 Ir1 C18 62.3(2)
C6 Ir1 C16 161.8(2)
N1 Ir1 C16 119.37(18)
C22 Ir1 C16 63.09(19)
C20 Ir1 C16 63.29(19)
C14 Ir1 C16 37.51(19)
C18 Ir1 C16 36.4(2)
C6 Ir1 Cl1 91.69(15)
N1 Ir1 Cl1 81.52(12)
C22 Ir1 Cl1 119.98(15)
C20 Ir1 Cl1 156.76(14)
C14 Ir1 Cl1 92.85(14)
C18 Ir1 Cl1 134.96(15)
C16 Ir1 Cl1 101.15(14)
C1 N1 C5 116.6(5)
C1 N1 Ir1 130.0(4)
C5 N1 Ir1 112.5(4)
C6 N2 C5 112.6(5)
N1 C1 C2 124.0(6)
N1 C1 Br1 119.1(4)
C2 C1 Br1 116.9(5)
C3 C2 C1 118.4(6)
C4 C3 C2 118.9(5)
C3 C4 C5 120.1(6)
N1 C5 N2 117.4(5)
N1 C5 C4 122.0(5)
N2 C5 C4 120.7(5)
N2 C6 C7 114.6(5)
N2 C6 Ir1 122.2(4)
C7 C6 Ir1 122.7(4)
O1 C7 C8 121.5(6)
O1 C7 C6 117.9(5)
C8 C7 C6 120.6(5)
C13 C8 C9 119.9(5)
C13 C8 C7 118.9(5)
C9 C8 C7 121.2(5)
C10 C9 C8 119.2(6)
C11 C10 C9 121.0(6)
C10 C11 C12 119.8(6)
C13 C12 C11 119.9(6)
C12 C13 C8 120.1(6)
C22 C14 C16 108.4(5)
C22 C14 C15 126.0(5)
C16 C14 C15 125.5(5)
C22 C14 Ir1 69.5(3)
C16 C14 Ir1 74.4(3)
C15 C14 Ir1 124.4(4)
C18 C16 C14 107.3(5)
C18 C16 C17 128.2(5)
C14 C16 C17 123.9(5)
C18 C16 Ir1 70.6(3)
C14 C16 Ir1 68.1(3)
C17 C16 Ir1 133.3(4)
C16 C18 C20 109.0(5)
C16 C18 C19 127.7(5)
C20 C18 C19 123.0(5)
C16 C18 Ir1 73.1(3)
C20 C18 Ir1 67.5(3)
C19 C18 Ir1 130.0(4)
C22 C20 C18 106.8(5)
C22 C20 C21 126.8(5)
C18 C20 C21 125.2(5)
C22 C20 Ir1 70.6(3)
C18 C20 Ir1 74.1(3)
C21 C20 Ir1 129.9(4)
C14 C22 C20 108.4(5)
C14 C22 C23 124.0(5)
C20 C22 C23 126.6(5)
C14 C22 Ir1 72.4(3)
C20 C22 Ir1 70.7(3)
C23 C22 Ir1 131.7(4)

loop_
_geom_bond_atom_site_label_1
_geom_bond_atom_site_label_2
_geom_bond_distance
Ir1 C6 2.015(6)
Ir1 N1 2.113(5)
Ir1 C22 2.163(5)
Ir1 C20 2.164(6)
Ir1 C14 2.201(5)
Ir1 C18 2.252(5)
Ir1 C16 2.285(5)
Ir1 Cl1 2.3998(13)
Br1 C1 1.876(6)
N1 C1 1.353(7)
N1 C5 1.369(7)
N2 C6 1.284(7)
N2 C5 1.388(7)
O1 C7 1.220(7)
C1 C2 1.390(8)
C2 C3 1.388(9)
C3 C4 1.376(9)
C4 C5 1.393(8)
C6 C7 1.506(8)
C7 C8 1.488(8)
C8 C13 1.395(9)
C8 C9 1.398(8)
C9 C10 1.383(8)
C10 C11 1.371(9)
C11 C12 1.402(10)
C12 C13 1.372(9)
C14 C22 1.427(7)
C14 C16 1.444(7)
C14 C15 1.493(7)
C16 C18 1.416(8)
C16 C17 1.497(8)
C18 C20 1.452(8)
C18 C19 1.492(8)
C20 C22 1.433(8)
C20 C21 1.498(8)
C22 C23 1.514(8)
